data_7030153
loop_
_publ_author_name
'Li, Xi-Li'
'Gao, Yu-Liang'
'Feng, Xiang-Li'
'Zheng, You-Xuan'
'Chen, Chun-Lai'
'Zuo, Jing-Lin'
'Fang, Shao-Ming'

_publ_section_title
;
 Two mono- and dinuclear Eu(III) enantiomeric pairs based on chiral
 bis-bidentate bridging ligands: synthesis, structures, luminescent and
 ferroelectric properties.
;
_journal_issue 38
_journal_name_full 'Dalton transactions (Cambridge, England : 2003)'
_journal_page_first 11829
_journal_page_last 11835
_journal_paper_doi 10.1039/c2dt31007d
_journal_volume 41
_journal_year 2012
_chemical_absolute_configuration unk
_chemical_formula_moiety 'C118 H96 Eu2 N4 O12, H2 O'
_chemical_formula_sum 'C118 H98 Eu2 N4 O13'
_chemical_formula_weight 2083.92
_chemical_name_systematic
;
?
;
_space_group_IT_number 4
_symmetry_cell_setting monoclinic
_symmetry_space_group_name_Hall 'P 2yb'
_symmetry_space_group_name_H-M 'P 1 21 1'
_atom_sites_solution_hydrogens geom
_atom_sites_solution_primary direct
_atom_sites_solution_secondary difmap
_audit_creation_method SHELXL-97
_cell_angle_alpha 90.00
_cell_angle_beta 104.474(6)
_cell_angle_gamma 90.00
_cell_formula_units_Z 2
_cell_length_a 13.9513(8)
_cell_length_b 20.0822(8)
_cell_length_c 18.7419(11)
_cell_measurement_reflns_used 4736
_cell_measurement_temperature 291(2)
_cell_measurement_theta_max 23.71
_cell_measurement_theta_min 2.11
_cell_volume 5084.3(5)
_computing_cell_refinement SMART
_computing_data_collection 'SMART (Bruker, 2000)'
_computing_data_reduction 'SAINT (Bruker, 2000)'
_computing_molecular_graphics SHELXTL
_computing_publication_material SHELXTL
_computing_structure_refinement SHELXTL
_computing_structure_solution 'SHELXTL (Bruker, 2000)'
_diffrn_ambient_temperature 291(2)
_diffrn_measured_fraction_theta_full 0.998
_diffrn_measured_fraction_theta_max 0.998
_diffrn_measurement_device_type 'Bruker Smart Aepex CCD'
_diffrn_measurement_method 'phi and omega scans'
_diffrn_radiation_monochromator graphite
_diffrn_radiation_source 'sealed tube'
_diffrn_radiation_type MoK\a
_diffrn_radiation_wavelength 0.71073
_diffrn_reflns_av_R_equivalents 0.0322
_diffrn_reflns_av_sigmaI/netI 0.0648
_diffrn_reflns_limit_h_max 17
_diffrn_reflns_limit_h_min -14
_diffrn_reflns_limit_k_max 24
_diffrn_reflns_limit_k_min -17
_diffrn_reflns_limit_l_max 22
_diffrn_reflns_limit_l_min -23
_diffrn_reflns_number 23895
_diffrn_reflns_theta_full 26.00
_diffrn_reflns_theta_max 26.00
_diffrn_reflns_theta_min 3.00
_exptl_absorpt_coefficient_mu 1.287
_exptl_absorpt_correction_T_max 0.7
_exptl_absorpt_correction_T_min 0.6
_exptl_absorpt_correction_type multi-scan
_exptl_absorpt_process_details 'SADABS; Bruker, 2000'
_exptl_crystal_colour red
_exptl_crystal_density_diffrn 1.361
_exptl_crystal_density_method 'not measured'
_exptl_crystal_description block
_exptl_crystal_F_000 2128
_exptl_crystal_size_max 0.28
_exptl_crystal_size_mid 0.24
_exptl_crystal_size_min 0.22
_refine_diff_density_max 1.903
_refine_diff_density_min -1.780
_refine_diff_density_rms 0.094
_refine_ls_abs_structure_details 'Flack H D (1983), Acta Cryst. A39, 876-881'
_refine_ls_abs_structure_Flack 0.053(11)
_refine_ls_extinction_method none
_refine_ls_goodness_of_fit_ref 1.038
_refine_ls_hydrogen_treatment constr
_refine_ls_matrix_type fullcycle
_refine_ls_number_parameters 1265
_refine_ls_number_reflns 15407
_refine_ls_number_restraints 1
_refine_ls_restrained_S_all 1.038
_refine_ls_R_factor_all 0.0631
_refine_ls_R_factor_gt 0.0550
_refine_ls_shift/su_max 0.000
_refine_ls_shift/su_mean 0.000
_refine_ls_structure_factor_coef Fsqd
_refine_ls_weighting_details 'calc w=1/[\s^2^(Fo^2^)+(0.08P)^2^+1.22P] where P=(Fo^2^+2Fc^2^)/3'
_refine_ls_weighting_scheme calc
_refine_ls_wR_factor_gt 0.1252
_refine_ls_wR_factor_ref 0.1273
_reflns_number_gt 13132
_reflns_number_total 15407
_reflns_threshold_expression >2sigma(I)
_cod_data_source_file c2dt31007d.txt
_cod_data_source_block R-2
_cod_depositor_comments
;
The following automatic conversions were performed:

'_chemical_absolute_configuration' value 'UNK' changed to 'unk'
according to
/usr/data/users/saulius/automatic-downloads/retrospective/RSC/lib/dictionaries/cif_core.dic
dictionary named 'cif_core.dic' version 2.4.2 from
2011-04-26.

'_symmetry_cell_setting' value 'Monoclinic' changed to
'monoclinic' according to
/usr/data/users/saulius/automatic-downloads/retrospective/RSC/lib/dictionaries/cif_core.dic
dictionary named 'cif_core.dic' version 2.4.2 from 2011-04-26.

Automatic conversion script
Id: cif_fix_values 2281 2013-09-26 08:29:07Z andrius 
;
_cod_original_sg_symbol_H-M 'P2(1) '
_cod_database_code 7030153

loop_
_symmetry_equiv_pos_as_xyz
'x, y, z'
'-x, y+1/2, -z'

loop_
_atom_site_label
_atom_site_type_symbol
_atom_site_fract_x
_atom_site_fract_y
_atom_site_fract_z
_atom_site_U_iso_or_equiv
_atom_site_adp_type
_atom_site_occupancy
_atom_site_symmetry_multiplicity
_atom_site_calc_flag
_atom_site_refinement_flags
C1 C 0.2721(6) -0.1031(4) 0.2873(5) 0.0393(18) Uani 1 1 d .
H1 H 0.3136 -0.0827 0.2620 0.047 Uiso 1 1 calc R
C2 C 0.3026(6) -0.1618(4) 0.3267(4) 0.0416(18) Uani 1 1 d .
H2 H 0.3649 -0.1796 0.3293 0.050 Uiso 1 1 calc R
C3 C 0.2396(6) -0.1924(4) 0.3612(4) 0.045(2) Uani 1 1 d .
H3 H 0.2605 -0.2310 0.3878 0.053 Uiso 1 1 calc R
C4 C 0.1447(6) -0.1682(4) 0.3583(4) 0.0393(18) Uani 1 1 d .
H4 H 0.1016 -0.1910 0.3804 0.047 Uiso 1 1 calc R
C5 C 0.1173(5) -0.1081(4) 0.3206(4) 0.0358(17) Uani 1 1 d .
H5 H 0.0555 -0.0898 0.3191 0.043 Uiso 1 1 calc R
C6 C 0.1807(6) -0.0749(4) 0.2853(4) 0.0381(17) Uani 1 1 d .
C7 C 0.1519(6) -0.0095(4) 0.2445(4) 0.0419(19) Uani 1 1 d .
C8 C 0.0731(6) 0.0269(4) 0.2654(4) 0.0371(17) Uani 1 1 d .
H8 H 0.0347 0.0070 0.2935 0.045 Uiso 1 1 calc R
C9 C 0.0566(5) 0.0954(4) 0.2409(3) 0.0314(16) Uani 1 1 d .
C10 C -0.0282(6) 0.1321(4) 0.2605(3) 0.0353(17) Uani 1 1 d .
C11 C -0.1073(5) 0.1010(5) 0.2807(4) 0.0404(19) Uani 1 1 d .
H11 H -0.1090 0.0548 0.2845 0.048 Uiso 1 1 calc R
C12 C -0.1836(5) 0.1396(4) 0.2952(4) 0.0365(16) Uani 1 1 d .
H12 H -0.2373 0.1193 0.3074 0.044 Uiso 1 1 calc R
C13 C -0.1785(6) 0.2070(5) 0.2913(4) 0.047(2) Uani 1 1 d .
H13 H -0.2283 0.2325 0.3027 0.056 Uiso 1 1 calc R
C14 C -0.1020(6) 0.2387(4) 0.2711(4) 0.0395(18) Uani 1 1 d .
H14 H -0.1016 0.2849 0.2674 0.047 Uiso 1 1 calc R
C15 C -0.0262(5) 0.2020(4) 0.2563(4) 0.0365(17) Uani 1 1 d .
H15 H 0.0264 0.2233 0.2436 0.044 Uiso 1 1 calc R
C16 C 0.1936(6) -0.0673(4) -0.0118(5) 0.045(2) Uani 1 1 d .
H16 H 0.2421 -0.0636 0.0322 0.054 Uiso 1 1 calc R
C17 C 0.1644(6) -0.1304(5) -0.0419(4) 0.0423(19) Uani 1 1 d .
H17 H 0.1931 -0.1687 -0.0177 0.051 Uiso 1 1 calc R
C18 C 0.0921(6) -0.1354(4) -0.1081(4) 0.0388(18) Uani 1 1 d .
H18 H 0.0719 -0.1772 -0.1276 0.047 Uiso 1 1 calc R
C19 C 0.0511(6) -0.0800(4) -0.1444(4) 0.0411(18) Uani 1 1 d .
H19 H 0.0034 -0.0839 -0.1888 0.049 Uiso 1 1 calc R
C20 C 0.0804(5) -0.0164(4) -0.1149(4) 0.0358(17) Uani 1 1 d .
H20 H 0.0530 0.0215 -0.1405 0.043 Uiso 1 1 calc R
C21 C 0.1494(5) -0.0102(4) -0.0484(4) 0.0360(17) Uani 1 1 d .
C22 C 0.1721(5) 0.0554(4) -0.0092(3) 0.0312(16) Uani 1 1 d .
C23 C 0.1352(5) 0.1130(4) -0.0416(4) 0.0374(16) Uani 1 1 d .
H23 H 0.1093 0.1131 -0.0924 0.045 Uiso 1 1 calc R
C24 C 0.1338(6) 0.1720(4) -0.0035(4) 0.0400(18) Uani 1 1 d .
C25 C 0.0965(5) 0.2365(4) -0.0435(4) 0.0379(17) Uani 1 1 d .
C26 C 0.1022(6) 0.2444(5) -0.1161(5) 0.046(2) Uani 1 1 d .
H26 H 0.1270 0.2099 -0.1393 0.055 Uiso 1 1 calc R
C27 C 0.0717(6) 0.3028(4) -0.1545(4) 0.0355(17) Uani 1 1 d .
H27 H 0.0746 0.3078 -0.2032 0.043 Uiso 1 1 calc R
C28 C 0.0357(6) 0.3551(4) -0.1167(4) 0.0411(18) Uani 1 1 d .
H28 H 0.0147 0.3947 -0.1413 0.049 Uiso 1 1 calc R
C29 C 0.0313(5) 0.3480(4) -0.0444(5) 0.0414(19) Uani 1 1 d .
H29 H 0.0084 0.3828 -0.0203 0.050 Uiso 1 1 calc R
C30 C 0.0618(6) 0.2877(4) -0.0073(5) 0.045(2) Uani 1 1 d .
H30 H 0.0586 0.2822 0.0413 0.054 Uiso 1 1 calc R
C31 C 0.5057(6) -0.0573(4) 0.1855(4) 0.0398(18) Uani 1 1 d .
H31 H 0.4375 -0.0584 0.1793 0.048 Uiso 1 1 calc R
C32 C 0.5565(5) -0.1149(4) 0.1942(4) 0.0346(17) Uani 1 1 d .
H32 H 0.5234 -0.1554 0.1918 0.041 Uiso 1 1 calc R
C33 C 0.6631(5) -0.1133(4) 0.2072(4) 0.0386(18) Uani 1 1 d .
H33 H 0.7002 -0.1523 0.2156 0.046 Uiso 1 1 calc R
C34 C 0.7094(6) -0.0508(4) 0.2070(4) 0.0380(18) Uani 1 1 d .
H34 H 0.7777 -0.0485 0.2139 0.046 Uiso 1 1 calc R
C35 C 0.6538(6) 0.0066(4) 0.1965(4) 0.0384(18) Uani 1 1 d .
H35 H 0.6850 0.0476 0.1970 0.046 Uiso 1 1 calc R
C36 C 0.5522(6) 0.0039(4) 0.1853(5) 0.0427(19) Uani 1 1 d .
C37 C 0.4853(5) 0.0617(4) 0.1739(4) 0.0358(16) Uani 1 1 d .
C38 C 0.5159(5) 0.1148(4) 0.1466(3) 0.0351(15) Uani 1 1 d .
H38 H 0.5777 0.1147 0.1361 0.042 Uiso 1 1 calc R
C39 C 0.4540(6) 0.1753(4) 0.1319(4) 0.0394(18) Uani 1 1 d .
C40 C 0.4867(6) 0.2315(5) 0.0904(4) 0.0439(19) Uani 1 1 d .
C41 C 0.5689(6) 0.2246(5) 0.0639(5) 0.049(2) Uani 1 1 d .
H41 H 0.5947 0.1822 0.0613 0.059 Uiso 1 1 calc R
C42 C 0.6148(7) 0.2780(4) 0.0412(5) 0.048(2) Uani 1 1 d .
H42 H 0.6709 0.2714 0.0238 0.057 Uiso 1 1 calc R
C43 C 0.5773(6) 0.3428(5) 0.0441(4) 0.0408(18) Uani 1 1 d .
H43 H 0.6074 0.3794 0.0283 0.049 Uiso 1 1 calc R
C44 C 0.4932(5) 0.3504(4) 0.0714(4) 0.0359(17) Uani 1 1 d .
H44 H 0.4669 0.3927 0.0734 0.043 Uiso 1 1 calc R
C45 C 0.4487(6) 0.2968(4) 0.0952(5) 0.047(2) Uani 1 1 d .
H45 H 0.3940 0.3031 0.1145 0.056 Uiso 1 1 calc R
C46 C -0.0146(5) 0.6512(4) 0.3387(4) 0.0282(15) Uani 1 1 d .
H46 H 0.0540 0.6527 0.3476 0.034 Uiso 1 1 calc R
C47 C -0.0704(5) 0.7103(4) 0.3312(5) 0.0391(18) Uani 1 1 d .
H47 H -0.0384 0.7513 0.3364 0.047 Uiso 1 1 calc R
C48 C -0.1714(6) 0.7079(5) 0.3163(5) 0.048(2) Uani 1 1 d .
H48 H -0.2074 0.7473 0.3106 0.057 Uiso 1 1 calc R
C49 C -0.2206(6) 0.6483(4) 0.3097(4) 0.0385(18) Uani 1 1 d .
H49 H -0.2894 0.6474 0.2998 0.046 Uiso 1 1 calc R
C50 C -0.1665(6) 0.5884(4) 0.3178(4) 0.0403(18) Uani 1 1 d .
H50 H -0.1997 0.5479 0.3132 0.048 Uiso 1 1 calc R
C51 C -0.0648(5) 0.5895(4) 0.3325(4) 0.0407(18) Uani 1 1 d .
C52 C 0.0023(5) 0.5302(4) 0.3443(4) 0.0362(17) Uani 1 1 d .
C53 C -0.0252(5) 0.4721(4) 0.3725(3) 0.0306(14) Uani 1 1 d .
H53 H -0.0871 0.4712 0.3827 0.037 Uiso 1 1 calc R
C54 C 0.0360(6) 0.4106(4) 0.3878(4) 0.0371(17) Uani 1 1 d .
C55 C -0.0156(6) 0.3530(4) 0.4147(4) 0.0377(18) Uani 1 1 d .
C56 C -0.1059(6) 0.3509(4) 0.4314(4) 0.0357(17) Uani 1 1 d .
H56 H -0.1493 0.3867 0.4197 0.043 Uiso 1 1 calc R
C57 C -0.1327(6) 0.2943(4) 0.4662(4) 0.0325(16) Uani 1 1 d .
H57 H -0.1942 0.2920 0.4769 0.039 Uiso 1 1 calc R
C58 C -0.0660(5) 0.2420(4) 0.4842(4) 0.0390(18) Uani 1 1 d .
H58 H -0.0828 0.2047 0.5080 0.047 Uiso 1 1 calc R
C59 C 0.0241(5) 0.2444(4) 0.4676(4) 0.0308(15) Uani 1 1 d .
H59 H 0.0678 0.2088 0.4794 0.037 Uiso 1 1 calc R
C60 C 0.0502(6) 0.3007(4) 0.4330(4) 0.042(2) Uani 1 1 d .
H60 H 0.1117 0.3029 0.4223 0.051 Uiso 1 1 calc R
C61 C 0.3238(7) 0.6596(4) 0.5195(4) 0.0418(19) Uani 1 1 d .
H61 H 0.2876 0.6579 0.4706 0.050 Uiso 1 1 calc R
C62 C 0.3546(6) 0.7202(4) 0.5523(5) 0.047(2) Uani 1 1 d .
H62 H 0.3410 0.7590 0.5244 0.056 Uiso 1 1 calc R
C63 C 0.4051(5) 0.7242(4) 0.6257(4) 0.0355(17) Uani 1 1 d .
H63 H 0.4233 0.7654 0.6476 0.043 Uiso 1 1 calc R
C64 C 0.4283(6) 0.6661(4) 0.6661(4) 0.0369(18) Uani 1 1 d .
H64 H 0.4633 0.6681 0.7153 0.044 Uiso 1 1 calc R
C65 C 0.3998(5) 0.6056(4) 0.6340(4) 0.0366(17) Uani 1 1 d .
H65 H 0.4158 0.5669 0.6618 0.044 Uiso 1 1 calc R
C66 C 0.3472(6) 0.6008(4) 0.5599(4) 0.0384(18) Uani 1 1 d .
C67 C 0.3285(6) 0.5321(5) 0.5266(5) 0.039(2) Uani 1 1 d .
C68 C 0.3680(5) 0.4718(4) 0.5593(4) 0.0374(15) Uani 1 1 d .
H68 H 0.4051 0.4721 0.6080 0.045 Uiso 1 1 calc R
C69 C 0.3535(6) 0.4121(4) 0.5212(5) 0.0361(18) Uani 1 1 d .
C70 C 0.3932(5) 0.3497(4) 0.5611(4) 0.0312(16) Uani 1 1 d .
C71 C 0.3858(6) 0.3421(4) 0.6328(5) 0.0369(18) Uani 1 1 d .
H71 H 0.3603 0.3766 0.6556 0.044 Uiso 1 1 calc R
C72 C 0.4166(6) 0.2827(4) 0.6715(5) 0.0407(19) Uani 1 1 d .
H72 H 0.4112 0.2777 0.7197 0.049 Uiso 1 1 calc R
C73 C 0.4553(6) 0.2312(4) 0.6371(4) 0.0396(18) Uani 1 1 d .
H73 H 0.4765 0.1919 0.6624 0.048 Uiso 1 1 calc R
C74 C 0.4618(6) 0.2390(4) 0.5654(4) 0.0364(17) Uani 1 1 d .
H74 H 0.4875 0.2047 0.5425 0.044 Uiso 1 1 calc R
C75 C 0.4308(5) 0.2973(4) 0.5269(4) 0.0336(16) Uani 1 1 d .
H75 H 0.4349 0.3017 0.4783 0.040 Uiso 1 1 calc R
C76 C 0.2105(6) 0.6805(4) 0.2387(4) 0.0420(19) Uani 1 1 d .
H76 H 0.1747 0.6556 0.2651 0.050 Uiso 1 1 calc R
C77 C 0.1700(6) 0.7375(4) 0.2011(4) 0.0386(18) Uani 1 1 d .
H77 H 0.1066 0.7508 0.2025 0.046 Uiso 1 1 calc R
C78 C 0.2221(6) 0.7748(5) 0.1615(4) 0.042(2) Uani 1 1 d .
H78 H 0.1939 0.8128 0.1364 0.050 Uiso 1 1 calc R
C79 C 0.3156(5) 0.7556(4) 0.1593(4) 0.0365(17) Uani 1 1 d .
H79 H 0.3509 0.7807 0.1329 0.044 Uiso 1 1 calc R
C80 C 0.3585(6) 0.6979(4) 0.1970(4) 0.0374(18) Uani 1 1 d .
H80 H 0.4219 0.6848 0.1954 0.045 Uiso 1 1 calc R
C81 C 0.3056(6) 0.6610(4) 0.2364(4) 0.0397(18) Uani 1 1 d .
C82 C 0.3333(6) 0.5947(4) 0.2733(4) 0.0360(18) Uani 1 1 d .
C83 C 0.4087(6) 0.5561(4) 0.2470(4) 0.0320(16) Uani 1 1 d .
H83 H 0.4444 0.5751 0.2164 0.038 Uiso 1 1 calc R
C84 C 0.4240(6) 0.4877(4) 0.2711(4) 0.0352(18) Uani 1 1 d .
C85 C 0.5085(5) 0.4528(4) 0.2514(4) 0.0381(18) Uani 1 1 d .
C86 C 0.5875(5) 0.4835(4) 0.2340(4) 0.0372(17) Uani 1 1 d .
H86 H 0.5906 0.5298 0.2333 0.045 Uiso 1 1 calc R
C87 C 0.6635(6) 0.4459(4) 0.2174(4) 0.0418(18) Uani 1 1 d .
H87 H 0.7157 0.4670 0.2040 0.050 Uiso 1 1 calc R
C88 C 0.6605(5) 0.3768(4) 0.2210(4) 0.0393(18) Uani 1 1 d .
H88 H 0.7112 0.3515 0.2106 0.047 Uiso 1 1 calc R
C89 C 0.5810(6) 0.3454(5) 0.2402(4) 0.044(2) Uani 1 1 d .
H89 H 0.5786 0.2992 0.2424 0.053 Uiso 1 1 calc R
C90 C 0.5059(7) 0.3832(4) 0.2561(4) 0.0432(19) Uani 1 1 d .
H90 H 0.4538 0.3624 0.2699 0.052 Uiso 1 1 calc R
C91 C 0.3299(5) 0.0592(4) 0.3513(4) 0.0283(16) Uani 1 1 d .
H91 H 0.3497 0.0216 0.3297 0.034 Uiso 1 1 calc R
C92 C 0.3215(6) 0.0562(4) 0.4251(4) 0.0346(18) Uani 1 1 d .
C93 C 0.2917(5) 0.1133(4) 0.4554(3) 0.0284(14) Uani 1 1 d .
C94 C 0.2723(6) 0.1729(5) 0.4155(4) 0.0364(18) Uani 1 1 d .
H94 H 0.2536 0.2107 0.4373 0.044 Uiso 1 1 calc R
C95 C 0.2811(6) 0.1755(4) 0.3419(4) 0.0336(18) Uani 1 1 d .
C96 C 0.2603(6) 0.2370(5) 0.3023(4) 0.0361(18) Uani 1 1 d .
C97 C 0.2563(5) 0.2977(4) 0.3349(4) 0.0345(17) Uani 1 1 d .
H97 H 0.2643 0.3007 0.3856 0.041 Uiso 1 1 calc R
C98 C 0.2328(6) 0.2877(4) 0.1831(4) 0.0332(16) Uani 1 1 d .
H98 H 0.2240 0.2844 0.1324 0.040 Uiso 1 1 calc R
C99 C 0.2288(6) 0.3507(4) 0.2162(4) 0.0400(19) Uani 1 1 d .
C100 C 0.2068(6) 0.4092(4) 0.1734(5) 0.0368(18) Uani 1 1 d .
C101 C 0.2172(6) 0.4121(4) 0.1011(5) 0.0356(18) Uani 1 1 d .
H101 H 0.2378 0.3748 0.0795 0.043 Uiso 1 1 calc R
C102 C 0.1963(5) 0.4717(5) 0.0618(4) 0.0394(17) Uani 1 1 d .
C103 C 0.1695(7) 0.5269(4) 0.0954(5) 0.043(2) Uani 1 1 d .
C104 C 0.1597(6) 0.5254(4) 0.1674(4) 0.0343(18) Uani 1 1 d .
H104 H 0.1401 0.5632 0.1888 0.041 Uiso 1 1 calc R
C105 C 0.1764(5) 0.4694(5) -0.0215(4) 0.0389(17) Uani 1 1 d .
H10A H 0.2378 0.4626 -0.0360 0.047 Uiso 1 1 calc R
H10B H 0.1319 0.4329 -0.0409 0.047 Uiso 1 1 calc R
C106 C 0.1299(6) 0.5350(4) -0.0518(4) 0.0412(18) Uani 1 1 d .
H106 H 0.1112 0.5386 -0.1056 0.049 Uiso 1 1 calc R
C107 C 0.0480(6) 0.5546(5) -0.0129(5) 0.050(2) Uani 1 1 d .
H10C H -0.0010 0.5851 -0.0409 0.060 Uiso 1 1 calc R
H10D H 0.0170 0.5170 0.0049 0.060 Uiso 1 1 calc R
C108 C 0.1272(7) 0.5872(5) 0.0446(4) 0.048(2) Uani 1 1 d .
H108 H 0.1105 0.6279 0.0677 0.058 Uiso 1 1 calc R
C109 C 0.1929(6) 0.5936(5) -0.0107(5) 0.046(2) Uani 1 1 d .
C110 C 0.3040(6) 0.5911(5) 0.0188(4) 0.041(2) Uani 1 1 d .
H11A H 0.3265 0.6316 0.0449 0.061 Uiso 1 1 calc R
H11B H 0.3346 0.5862 -0.0214 0.061 Uiso 1 1 calc R
H11C H 0.3215 0.5539 0.0517 0.061 Uiso 1 1 calc R
C111 C 0.1605(7) 0.6575(5) -0.0551(5) 0.047(2) Uani 1 1 d .
H11D H 0.1694 0.6949 -0.0222 0.070 Uiso 1 1 calc R
H11E H 0.0920 0.6540 -0.0809 0.070 Uiso 1 1 calc R
H11F H 0.1999 0.6636 -0.0899 0.070 Uiso 1 1 calc R
C112 C 0.2428(5) 0.1028(4) 0.5156(4) 0.0386(19) Uani 1 1 d .
H11G H 0.1753 0.1191 0.5002 0.046 Uiso 1 1 calc R
H11H H 0.2770 0.1286 0.5581 0.046 Uiso 1 1 calc R
C113 C 0.2410(6) 0.0317(4) 0.5376(5) 0.0418(19) Uani 1 1 d .
H11Q H 0.2098 0.0218 0.5777 0.050 Uiso 1 1 calc R
C114 C 0.2006(6) -0.0098(4) 0.4608(4) 0.0371(18) Uani 1 1 d .
H11I H 0.1750 -0.0538 0.4667 0.044 Uiso 1 1 calc R
H11J H 0.1568 0.0150 0.4214 0.044 Uiso 1 1 calc R
C115 C 0.3114(6) -0.0078(4) 0.4603(4) 0.0377(19) Uani 1 1 d .
H11R H 0.3374 -0.0470 0.4404 0.045 Uiso 1 1 calc R
C116 C 0.3463(6) 0.0027(5) 0.5447(5) 0.046(2) Uani 1 1 d .
C117 C 0.4404(7) 0.0412(4) 0.5761(5) 0.047(2) Uani 1 1 d .
H11K H 0.4789 0.0432 0.5403 0.071 Uiso 1 1 calc R
H11L H 0.4779 0.0194 0.6197 0.071 Uiso 1 1 calc R
H11M H 0.4241 0.0856 0.5882 0.071 Uiso 1 1 calc R
C118 C 0.3509(6) -0.0668(4) 0.5817(5) 0.039(2) Uani 1 1 d .
H11N H 0.4186 -0.0784 0.6035 0.059 Uiso 1 1 calc R
H11O H 0.3218 -0.0995 0.5453 0.059 Uiso 1 1 calc R
H11P H 0.3150 -0.0656 0.6193 0.059 Uiso 1 1 calc R
Eu1 Eu 0.24803(3) 0.11247(7) 0.16578(2) 0.03346(10) Uani 1 1 d .
Eu2 Eu 0.24074(3) 0.47247(7) 0.35239(2) 0.03522(10) Uani 1 1 d .
N1 N 0.3084(5) 0.1192(4) 0.3101(3) 0.0379(14) Uani 1 1 d .
N2 N 0.2500(5) 0.2313(3) 0.2266(4) 0.0357(15) Uani 1 1 d .
N3 N 0.2400(5) 0.3554(4) 0.2910(3) 0.0330(14) Uani 1 1 d .
N4 N 0.1796(4) 0.4665(4) 0.2065(3) 0.0304(14) Uani 1 1 d .
O1 O 0.2064(4) 0.0115(3) 0.2056(3) 0.0369(13) Uani 1 1 d .
O2 O 0.1019(3) 0.1231(3) 0.2020(3) 0.0336(13) Uani 1 1 d .
O3 O 0.2268(4) 0.0512(3) 0.0556(3) 0.0344(12) Uani 1 1 d .
O4 O 0.1619(4) 0.1768(3) 0.0667(3) 0.0362(12) Uani 1 1 d .
O5 O 0.4014(4) 0.0550(3) 0.1874(3) 0.0402(14) Uani 1 1 d .
O6 O 0.3691(4) 0.1808(3) 0.1397(3) 0.0366(12) Uani 1 1 d .
O7 O 0.0881(3) 0.5344(3) 0.3290(3) 0.0289(11) Uani 1 1 d .
O8 O 0.1230(4) 0.4025(3) 0.3788(3) 0.0322(11) Uani 1 1 d .
O9 O 0.2750(4) 0.5323(3) 0.4568(3) 0.0337(12) Uani 1 1 d .
O10 O 0.3246(4) 0.4058(3) 0.4512(3) 0.0379(13) Uani 1 1 d .
O11 O 0.2816(4) 0.5749(3) 0.3129(3) 0.0407(14) Uani 1 1 d .
O12 O 0.3785(4) 0.4583(3) 0.3118(2) 0.0336(12) Uani 1 1 d .
O1W O 0.9087(11) 0.9713(10) 0.4223(10) 0.040(4) Uani 0.30 1 d P
H1X H 0.8804 0.9944 0.3850 0.048 Uiso 0.30 1 d PR
H1Y H 0.8983 0.9888 0.4610 0.048 Uiso 0.30 1 d PR
O2W O 0.6065(13) 0.6394(9) 0.0741(9) 0.036(4) Uani 0.30 1 d P
H2X H 0.6428 0.6048 0.0800 0.043 Uiso 0.30 1 d PR
H2Y H 0.5501 0.6295 0.0808 0.043 Uiso 0.30 1 d PR
O3W O 0.664(2) 0.7946(15) 0.0787(14) 0.046(7) Uani 0.20 1 d P
H3X H 0.6915 0.8273 0.0631 0.055 Uiso 0.20 1 d PR
H3Y H 0.7003 0.7603 0.0821 0.055 Uiso 0.20 1 d PR
O4W O 0.475(2) 0.9944(16) -0.0072(15) 0.052(8) Uani 0.20 1 d P
H4X H 0.4583 0.9942 0.0333 0.063 Uiso 0.20 1 d PR
H4Y H 0.5377 0.9991 0.0014 0.063 Uiso 0.20 1 d PR

loop_
_atom_site_aniso_label
_atom_site_aniso_U_11
_atom_site_aniso_U_22
_atom_site_aniso_U_33
_atom_site_aniso_U_23
_atom_site_aniso_U_13
_atom_site_aniso_U_12
C1 0.041(4) 0.033(4) 0.054(5) -0.003(4) 0.030(4) -0.002(3)
C2 0.037(4) 0.037(4) 0.047(4) -0.002(4) 0.002(3) -0.001(4)
C3 0.049(5) 0.042(5) 0.040(4) 0.018(4) 0.006(4) 0.017(4)
C4 0.047(4) 0.048(5) 0.023(3) 0.009(3) 0.008(3) 0.019(4)
C5 0.019(3) 0.044(5) 0.040(4) 0.009(3) -0.002(3) 0.009(3)
C6 0.056(5) 0.030(4) 0.033(4) -0.001(3) 0.020(3) 0.002(4)
C7 0.055(5) 0.035(5) 0.032(4) 0.013(3) 0.006(3) 0.002(4)
C8 0.040(4) 0.041(4) 0.030(4) 0.010(3) 0.007(3) 0.009(3)
C9 0.033(3) 0.041(4) 0.020(3) -0.008(3) 0.007(2) -0.018(3)
C10 0.049(4) 0.038(4) 0.018(3) 0.003(3) 0.007(3) -0.003(3)
C11 0.033(4) 0.056(6) 0.036(4) 0.000(4) 0.017(3) -0.005(4)
C12 0.035(4) 0.044(4) 0.026(3) 0.000(3) -0.001(3) -0.005(3)
C13 0.050(5) 0.052(5) 0.033(4) -0.001(4) 0.001(3) 0.000(4)
C14 0.038(4) 0.033(4) 0.047(4) 0.002(4) 0.010(3) 0.013(3)
C15 0.031(3) 0.043(5) 0.036(4) 0.014(3) 0.009(3) 0.004(3)
C16 0.043(4) 0.044(5) 0.044(4) 0.019(4) 0.002(4) -0.009(4)
C17 0.045(4) 0.047(5) 0.035(4) 0.013(4) 0.009(3) -0.002(4)
C18 0.049(4) 0.029(4) 0.033(4) 0.003(3) 0.001(3) -0.015(4)
C19 0.048(4) 0.041(5) 0.035(4) -0.004(4) 0.010(3) -0.004(4)
C20 0.031(3) 0.038(5) 0.038(4) 0.011(4) 0.007(3) 0.000(3)
C21 0.027(3) 0.041(5) 0.038(4) 0.008(3) 0.005(3) 0.000(3)
C22 0.043(4) 0.030(4) 0.016(3) 0.008(3) -0.001(3) -0.008(3)
C23 0.034(3) 0.041(4) 0.047(4) 0.002(4) 0.028(3) 0.006(4)
C24 0.043(4) 0.050(5) 0.022(3) 0.003(3) -0.002(3) 0.002(4)
C25 0.034(4) 0.050(5) 0.032(4) 0.000(3) 0.013(3) 0.002(4)
C26 0.045(4) 0.049(5) 0.047(4) 0.018(4) 0.017(4) 0.002(4)
C27 0.049(4) 0.036(4) 0.028(3) 0.005(3) 0.021(3) -0.006(4)
C28 0.043(4) 0.036(4) 0.041(4) 0.003(4) 0.005(3) 0.011(4)
C29 0.034(4) 0.030(4) 0.057(5) -0.018(4) 0.006(3) 0.005(3)
C30 0.046(4) 0.050(5) 0.046(4) 0.019(4) 0.024(4) 0.007(4)
C31 0.042(4) 0.036(4) 0.045(4) -0.008(4) 0.017(4) 0.007(4)
C32 0.032(4) 0.036(4) 0.036(4) -0.002(3) 0.011(3) 0.007(3)
C33 0.028(4) 0.038(5) 0.045(4) 0.001(4) 0.001(3) 0.007(3)
C34 0.043(4) 0.034(4) 0.032(4) 0.001(3) 0.001(3) 0.014(3)
C35 0.041(4) 0.032(4) 0.042(4) -0.014(3) 0.010(3) -0.001(4)
C36 0.033(4) 0.037(4) 0.053(5) -0.003(4) 0.000(3) -0.004(3)
C37 0.029(3) 0.032(4) 0.043(4) -0.005(3) 0.003(3) -0.007(3)
C38 0.041(3) 0.039(4) 0.029(3) 0.002(4) 0.014(3) -0.012(4)
C39 0.037(4) 0.043(5) 0.037(4) 0.005(4) 0.007(3) 0.011(4)
C40 0.053(5) 0.052(5) 0.028(4) -0.003(4) 0.014(3) -0.001(4)
C41 0.042(4) 0.059(6) 0.048(5) 0.019(4) 0.013(4) -0.015(4)
C42 0.049(5) 0.035(5) 0.048(5) 0.006(4) -0.005(4) -0.015(4)
C43 0.040(4) 0.053(5) 0.029(3) -0.002(4) 0.008(3) 0.001(4)
C44 0.022(3) 0.035(4) 0.047(4) -0.007(3) 0.002(3) 0.006(3)
C45 0.049(5) 0.038(5) 0.049(5) 0.007(4) 0.002(4) -0.017(4)
C46 0.016(3) 0.033(4) 0.036(4) 0.010(3) 0.006(3) 0.016(3)
C47 0.029(4) 0.039(5) 0.051(5) 0.008(4) 0.014(3) 0.013(3)
C48 0.043(4) 0.049(6) 0.049(5) 0.012(4) 0.009(4) -0.009(4)
C49 0.047(4) 0.027(4) 0.038(4) -0.003(3) 0.003(3) -0.003(4)
C50 0.045(4) 0.035(4) 0.036(4) -0.006(3) -0.001(3) 0.003(4)
C51 0.030(4) 0.041(4) 0.039(4) 0.008(3) -0.014(3) 0.002(3)
C52 0.033(4) 0.039(4) 0.036(4) 0.002(3) 0.007(3) 0.010(3)
C53 0.033(3) 0.038(4) 0.029(3) 0.009(4) 0.023(3) 0.013(4)
C54 0.042(4) 0.031(4) 0.039(4) 0.006(3) 0.012(3) 0.004(3)
C55 0.041(4) 0.043(5) 0.037(4) -0.010(4) 0.025(3) 0.006(4)
C56 0.040(4) 0.033(4) 0.036(4) -0.024(3) 0.014(3) -0.013(3)
C57 0.035(4) 0.035(4) 0.029(3) -0.005(3) 0.011(3) -0.003(3)
C58 0.032(4) 0.034(4) 0.047(4) -0.007(4) 0.002(3) -0.005(3)
C59 0.033(3) 0.019(3) 0.035(4) -0.010(3) -0.002(3) 0.005(3)
C60 0.035(4) 0.048(5) 0.038(4) 0.021(4) -0.001(3) -0.004(4)
C61 0.056(5) 0.038(5) 0.033(4) 0.002(3) 0.014(4) -0.017(4)
C62 0.035(4) 0.032(5) 0.064(6) -0.006(4) -0.004(4) -0.004(4)
C63 0.031(4) 0.035(4) 0.045(4) 0.004(4) 0.018(3) 0.008(3)
C64 0.043(4) 0.052(5) 0.013(3) 0.006(3) 0.003(3) -0.012(4)
C65 0.043(4) 0.029(4) 0.036(4) -0.010(4) 0.006(3) 0.001(4)
C66 0.044(4) 0.038(5) 0.035(4) -0.002(3) 0.014(3) 0.005(4)
C67 0.029(4) 0.051(5) 0.044(5) 0.006(4) 0.022(3) -0.001(4)
C68 0.043(4) 0.027(4) 0.040(4) -0.005(4) 0.007(3) -0.006(4)
C69 0.041(4) 0.022(4) 0.045(4) -0.006(3) 0.009(3) -0.004(3)
C70 0.024(3) 0.032(4) 0.035(4) -0.004(3) 0.001(3) -0.001(3)
C71 0.034(4) 0.031(4) 0.048(5) 0.003(4) 0.015(3) -0.015(3)
C72 0.043(4) 0.025(4) 0.059(5) 0.014(4) 0.023(4) 0.011(4)
C73 0.051(5) 0.034(4) 0.040(4) 0.008(4) 0.024(4) -0.008(4)
C74 0.047(4) 0.034(4) 0.038(4) -0.013(3) 0.028(3) -0.009(4)
C75 0.031(4) 0.029(4) 0.037(4) -0.002(3) 0.003(3) -0.012(3)
C76 0.045(4) 0.040(5) 0.038(4) 0.030(4) 0.003(3) 0.004(4)
C77 0.035(4) 0.037(5) 0.042(4) 0.004(4) 0.007(3) 0.000(4)
C78 0.031(4) 0.055(6) 0.035(4) 0.020(4) -0.001(3) -0.001(4)
C79 0.033(4) 0.036(4) 0.033(4) -0.003(3) -0.006(3) -0.009(3)
C80 0.044(4) 0.043(5) 0.021(3) 0.003(3) -0.001(3) -0.006(4)
C81 0.035(4) 0.039(5) 0.040(4) 0.005(4) 0.000(3) 0.006(4)
C82 0.032(4) 0.038(5) 0.034(4) 0.012(3) 0.000(3) 0.008(3)
C83 0.043(4) 0.025(4) 0.026(3) 0.002(3) 0.003(3) 0.002(3)
C84 0.044(4) 0.039(5) 0.025(3) -0.009(3) 0.013(3) 0.002(4)
C85 0.028(3) 0.045(5) 0.039(4) -0.002(3) 0.002(3) -0.009(3)
C86 0.041(4) 0.040(5) 0.032(3) 0.007(3) 0.012(3) -0.004(4)
C87 0.044(4) 0.042(5) 0.042(4) 0.000(4) 0.014(4) -0.003(4)
C88 0.030(4) 0.050(5) 0.028(3) 0.009(3) -0.012(3) -0.001(4)
C89 0.038(4) 0.073(6) 0.026(3) 0.024(4) 0.016(3) 0.010(4)
C90 0.061(5) 0.043(5) 0.025(4) -0.009(3) 0.010(3) -0.007(4)
C91 0.023(3) 0.027(4) 0.029(4) -0.008(3) -0.006(3) 0.002(3)
C92 0.045(4) 0.032(4) 0.031(4) 0.005(3) 0.017(3) -0.013(4)
C93 0.026(3) 0.025(3) 0.031(3) 0.002(4) 0.001(3) -0.012(4)
C94 0.029(4) 0.052(5) 0.026(3) -0.001(4) 0.003(3) 0.001(4)
C95 0.035(4) 0.038(5) 0.031(4) -0.005(3) 0.013(3) -0.008(4)
C96 0.036(4) 0.052(5) 0.020(3) 0.007(3) 0.008(3) -0.012(4)
C97 0.026(4) 0.039(5) 0.039(4) 0.002(4) 0.009(3) -0.004(3)
C98 0.031(4) 0.027(4) 0.036(4) 0.002(3) -0.004(3) 0.001(3)
C99 0.047(5) 0.027(4) 0.041(4) 0.003(4) 0.002(4) 0.001(4)
C100 0.046(5) 0.027(4) 0.039(4) 0.005(3) 0.012(4) -0.002(4)
C101 0.047(5) 0.017(4) 0.046(4) 0.002(3) 0.017(4) -0.004(4)
C102 0.042(4) 0.024(4) 0.049(4) 0.018(4) 0.005(3) 0.015(4)
C103 0.054(5) 0.027(4) 0.051(5) -0.003(4) 0.020(4) -0.007(4)
C104 0.037(4) 0.036(5) 0.030(4) 0.003(3) 0.008(3) -0.018(4)
C105 0.025(3) 0.040(4) 0.043(4) 0.013(4) -0.007(3) 0.010(4)
C106 0.046(4) 0.041(5) 0.033(4) -0.005(4) 0.003(3) 0.000(4)
C107 0.042(5) 0.041(5) 0.063(6) 0.003(4) 0.006(4) 0.008(4)
C108 0.054(5) 0.052(5) 0.030(4) 0.012(4) -0.006(4) 0.005(4)
C109 0.035(4) 0.038(5) 0.062(5) -0.003(4) 0.009(4) 0.001(4)
C110 0.046(4) 0.047(5) 0.029(4) 0.012(4) 0.009(3) 0.000(4)
C111 0.060(5) 0.041(5) 0.033(4) 0.007(4) -0.002(4) 0.001(4)
C112 0.033(4) 0.041(5) 0.038(4) 0.008(4) 0.004(3) 0.013(4)
C113 0.033(4) 0.028(4) 0.063(5) -0.020(4) 0.012(4) 0.007(3)
C114 0.052(5) 0.029(5) 0.031(4) -0.008(3) 0.013(3) -0.007(4)
C115 0.041(4) 0.028(4) 0.042(4) -0.002(3) 0.005(3) 0.010(3)
C116 0.032(4) 0.065(6) 0.045(4) 0.019(4) 0.014(4) 0.023(4)
C117 0.060(5) 0.026(4) 0.058(5) 0.013(4) 0.018(4) 0.022(4)
C118 0.041(4) 0.044(5) 0.044(4) 0.020(4) 0.031(4) 0.013(4)
Eu1 0.0368(2) 0.0294(2) 0.03494(18) 0.00085(17) 0.01037(15) 0.00397(17)
Eu2 0.03514(19) 0.0341(2) 0.03251(17) 0.00559(18) 0.00116(14) -0.00185(18)
N1 0.044(3) 0.023(3) 0.039(3) -0.001(3) -0.006(3) 0.003(3)
N2 0.039(4) 0.026(4) 0.037(3) -0.011(3) 0.000(3) -0.003(3)
N3 0.039(3) 0.035(4) 0.022(3) 0.001(3) 0.004(3) -0.005(3)
N4 0.028(3) 0.037(4) 0.033(3) 0.004(3) 0.019(2) -0.009(3)
O1 0.045(3) 0.028(3) 0.039(3) -0.004(2) 0.011(3) 0.006(3)
O2 0.030(2) 0.039(4) 0.035(2) 0.001(2) 0.015(2) -0.006(2)
O3 0.039(3) 0.036(3) 0.030(3) 0.001(2) 0.011(2) -0.003(3)
O4 0.040(3) 0.038(3) 0.037(3) 0.011(2) 0.020(2) -0.002(3)
O5 0.035(3) 0.054(4) 0.036(3) -0.003(3) 0.019(2) -0.002(3)
O6 0.032(3) 0.039(3) 0.037(3) -0.001(3) 0.006(2) -0.002(3)
O7 0.025(2) 0.036(3) 0.026(2) 0.000(2) 0.007(2) -0.002(2)
O8 0.035(3) 0.028(3) 0.035(3) -0.005(2) 0.012(2) 0.000(2)
O9 0.038(3) 0.033(3) 0.034(3) 0.002(2) 0.016(2) -0.009(2)
O10 0.042(3) 0.033(3) 0.041(3) 0.004(2) 0.015(3) -0.001(3)
O11 0.041(3) 0.036(3) 0.042(3) -0.016(3) 0.004(3) -0.008(3)
O12 0.038(3) 0.032(3) 0.022(2) 0.009(2) -0.007(2) 0.011(2)
O1W 0.028(7) 0.045(11) 0.052(10) 0.030(10) 0.017(7) 0.017(9)
O2W 0.039(9) 0.028(9) 0.037(9) 0.009(8) 0.003(7) -0.004(8)
O3W 0.055(17) 0.044(17) 0.034(14) 0.029(13) 0.001(12) 0.015(14)
O4W 0.055(17) 0.07(2) 0.040(14) 0.027(15) 0.030(13) 0.012(16)

loop_
_atom_type_symbol
_atom_type_description
_atom_type_scat_dispersion_real
_atom_type_scat_dispersion_imag
_atom_type_scat_source
C C 0.0033 0.0016 'International Tables Vol C Tables 4.2.6.8 and 6.1.1.4'
H H 0.0000 0.0000 'International Tables Vol C Tables 4.2.6.8 and 6.1.1.4'
N N 0.0061 0.0033 'International Tables Vol C Tables 4.2.6.8 and 6.1.1.4'
O O 0.0106 0.0060 'International Tables Vol C Tables 4.2.6.8 and 6.1.1.4'
Eu Eu -0.1578 3.6682 'International Tables Vol C Tables 4.2.6.8 and 6.1.1.4'

loop_
_geom_angle_atom_site_label_1
_geom_angle_atom_site_label_2
_geom_angle_atom_site_label_3
_geom_angle
C6 C1 C2 120.9(7)
C6 C1 H1 119.5
C2 C1 H1 119.5
C3 C2 C1 118.9(7)
C3 C2 H2 120.6
C1 C2 H2 120.6
C2 C3 C4 122.9(7)
C2 C3 H3 118.5
C4 C3 H3 118.5
C3 C4 C5 117.0(7)
C3 C4 H4 121.5
C5 C4 H4 121.5
C6 C5 C4 121.6(7)
C6 C5 H5 119.2
C4 C5 H5 119.2
C1 C6 C5 118.6(7)
C1 C6 C7 119.4(7)
C5 C6 C7 122.0(7)
O1 C7 C8 126.8(6)
O1 C7 C6 117.5(7)
C8 C7 C6 114.8(6)
C9 C8 C7 117.5(6)
C9 C8 H8 121.2
C7 C8 H8 121.2
O2 C9 C8 124.0(6)
O2 C9 C10 118.6(6)
C8 C9 C10 117.2(6)
C11 C10 C15 119.2(7)
C11 C10 C9 124.4(7)
C15 C10 C9 116.4(6)
C12 C11 C10 119.7(8)
C12 C11 H11 120.2
C10 C11 H11 120.2
C13 C12 C11 119.4(8)
C13 C12 H12 120.3
C11 C12 H12 120.3
C12 C13 C14 122.0(8)
C12 C13 H13 119.0
C14 C13 H13 119.0
C15 C14 C13 119.8(8)
C15 C14 H14 120.1
C13 C14 H14 120.1
C14 C15 C10 119.9(7)
C14 C15 H15 120.0
C10 C15 H15 120.0
C21 C16 C17 119.7(7)
C21 C16 H16 120.2
C17 C16 H16 120.2
C18 C17 C16 119.7(8)
C18 C17 H17 120.2
C16 C17 H17 120.2
C19 C18 C17 120.6(8)
C19 C18 H18 119.7
C17 C18 H18 119.7
C18 C19 C20 120.2(7)
C18 C19 H19 119.9
C20 C19 H19 119.9
C21 C20 C19 120.4(7)
C21 C20 H20 119.8
C19 C20 H20 119.8
C20 C21 C16 119.4(8)
C20 C21 C22 122.4(7)
C16 C21 C22 117.8(6)
O3 C22 C23 124.1(7)
O3 C22 C21 114.5(6)
C23 C22 C21 121.5(6)
C22 C23 C24 123.7(7)
C22 C23 H23 118.2
C24 C23 H23 118.2
O4 C24 C23 123.7(7)
O4 C24 C25 114.9(7)
C23 C24 C25 121.4(6)
C30 C25 C26 120.5(8)
C30 C25 C24 120.6(6)
C26 C25 C24 118.9(7)
C27 C26 C25 121.3(9)
C27 C26 H26 119.4
C25 C26 H26 119.4
C26 C27 C28 117.8(7)
C26 C27 H27 121.1
C28 C27 H27 121.1
C29 C28 C27 121.3(7)
C29 C28 H28 119.3
C27 C28 H28 119.3
C28 C29 C30 119.4(7)
C28 C29 H29 120.3
C30 C29 H29 120.3
C25 C30 C29 119.8(7)
C25 C30 H30 120.1
C29 C30 H30 120.1
C32 C31 C36 122.0(7)
C32 C31 H31 119.0
C36 C31 H31 119.0
C31 C32 C33 119.2(8)
C31 C32 H32 120.4
C33 C32 H32 120.4
C34 C33 C32 118.2(7)
C34 C33 H33 120.9
C32 C33 H33 120.9
C35 C34 C33 120.2(7)
C35 C34 H34 119.9
C33 C34 H34 119.9
C34 C35 C36 120.6(8)
C34 C35 H35 119.7
C36 C35 H35 119.7
C35 C36 C31 119.7(8)
C35 C36 C37 125.5(8)
C31 C36 C37 114.8(6)
O5 C37 C38 125.2(7)
O5 C37 C36 118.2(6)
C38 C37 C36 116.5(7)
C37 C38 C39 120.9(7)
C37 C38 H38 119.6
C39 C38 H38 119.6
O6 C39 C38 125.9(7)
O6 C39 C40 114.7(6)
C38 C39 C40 118.3(6)
C41 C40 C45 118.4(8)
C41 C40 C39 120.1(8)
C45 C40 C39 119.5(7)
C40 C41 C42 122.2(10)
C40 C41 H41 118.9
C42 C41 H41 118.9
C41 C42 C43 120.3(9)
C41 C42 H42 119.9
C43 C42 H42 119.9
C44 C43 C42 117.9(8)
C44 C43 H43 121.1
C42 C43 H43 121.1
C45 C44 C43 121.5(8)
C45 C44 H44 119.2
C43 C44 H44 119.2
C44 C45 C40 119.6(8)
C44 C45 H45 120.2
C40 C45 H45 120.2
C47 C46 C51 118.7(6)
C47 C46 H46 120.7
C51 C46 H46 120.7
C48 C47 C46 120.4(8)
C48 C47 H47 119.8
C46 C47 H47 119.8
C47 C48 C49 121.2(9)
C47 C48 H48 119.4
C49 C48 H48 119.4
C48 C49 C50 119.5(8)
C48 C49 H49 120.2
C50 C49 H49 120.2
C51 C50 C49 120.4(7)
C51 C50 H50 119.8
C49 C50 H50 119.8
C50 C51 C46 119.7(6)
C50 C51 C52 126.3(7)
C46 C51 C52 114.0(6)
O7 C52 C53 120.1(7)
O7 C52 C51 119.4(7)
C53 C52 C51 120.5(7)
C52 C53 C54 125.2(6)
C52 C53 H53 117.4
C54 C53 H53 117.4
O8 C54 C53 126.8(7)
O8 C54 C55 119.6(7)
C53 C54 C55 113.6(6)
C56 C55 C60 120.7(8)
C56 C55 C54 129.8(8)
C60 C55 C54 108.8(6)
C55 C56 C57 119.8(8)
C55 C56 H56 120.1
C57 C56 H56 120.1
C58 C57 C56 119.0(7)
C58 C57 H57 120.5
C56 C57 H57 120.5
C59 C58 C57 121.0(8)
C59 C58 H58 119.5
C57 C58 H58 119.5
C58 C59 C60 119.7(7)
C58 C59 H59 120.2
C60 C59 H59 120.2
C55 C60 C59 119.8(7)
C55 C60 H60 120.1
C59 C60 H60 120.1
C62 C61 C66 119.9(8)
C62 C61 H61 120.1
C66 C61 H61 120.1
C61 C62 C63 121.2(8)
C61 C62 H62 119.4
C63 C62 H62 119.4
C62 C63 C64 119.1(8)
C62 C63 H63 120.5
C64 C63 H63 120.5
C65 C64 C63 120.3(7)
C65 C64 H64 119.9
C63 C64 H64 119.9
C64 C65 C66 121.3(8)
C64 C65 H65 119.4
C66 C65 H65 119.4
C61 C66 C65 118.2(8)
C61 C66 C67 123.7(7)
C65 C66 C67 117.8(7)
O9 C67 C68 119.5(8)
O9 C67 C66 113.5(7)
C68 C67 C66 126.7(8)
C69 C68 C67 122.0(7)
C69 C68 H68 119.0
C67 C68 H68 119.0
O10 C69 C68 125.6(7)
O10 C69 C70 114.4(7)
C68 C69 C70 118.7(7)
C71 C70 C75 119.4(7)
C71 C70 C69 118.1(7)
C75 C70 C69 122.3(7)
C70 C71 C72 120.5(8)
C70 C71 H71 119.7
C72 C71 H71 119.7
C73 C72 C71 119.5(8)
C73 C72 H72 120.3
C71 C72 H72 120.3
C74 C73 C72 119.6(7)
C74 C73 H73 120.2
C72 C73 H73 120.2
C73 C74 C75 121.0(7)
C73 C74 H74 119.5
C75 C74 H74 119.5
C74 C75 C70 119.9(7)
C74 C75 H75 120.0
C70 C75 H75 120.0
C77 C76 C81 119.0(7)
C77 C76 H76 120.5
C81 C76 H76 120.5
C78 C77 C76 121.2(8)
C78 C77 H77 119.4
C76 C77 H77 119.4
C79 C78 C77 119.7(8)
C79 C78 H78 120.2
C77 C78 H78 120.2
C78 C79 C80 120.4(7)
C78 C79 H79 119.8
C80 C79 H79 119.8
C81 C80 C79 119.4(8)
C81 C80 H80 120.3
C79 C80 H80 120.3
C80 C81 C76 120.4(7)
C80 C81 C82 127.5(7)
C76 C81 C82 111.8(7)
O11 C82 C83 127.2(7)
O11 C82 C81 116.4(7)
C83 C82 C81 115.5(7)
C84 C83 C82 117.0(6)
C84 C83 H83 121.5
C82 C83 H83 121.5
O12 C84 C83 125.4(7)
O12 C84 C85 118.6(7)
C83 C84 C85 115.6(6)
C86 C85 C90 119.8(8)
C86 C85 C84 125.3(8)
C90 C85 C84 114.8(7)
C85 C86 C87 120.6(8)
C85 C86 H86 119.7
C87 C86 H86 119.7
C88 C87 C86 119.7(8)
C88 C87 H87 120.2
C86 C87 H87 120.2
C87 C88 C89 119.8(8)
C87 C88 H88 120.1
C89 C88 H88 120.1
C90 C89 C88 120.0(9)
C90 C89 H89 120.0
C88 C89 H89 120.0
C89 C90 C85 120.1(8)
C89 C90 H90 120.0
C85 C90 H90 120.0
C92 C91 N1 120.5(7)
C92 C91 H91 119.7
N1 C91 H91 119.7
C93 C92 C91 117.9(7)
C93 C92 C115 117.9(6)
C91 C92 C115 121.1(7)
C92 C93 C94 121.7(6)
C92 C93 C112 115.9(7)
C94 C93 C112 117.9(7)
C93 C94 C95 119.9(8)
C93 C94 H94 120.1
C95 C94 H94 120.1
N1 C95 C94 119.6(8)
N1 C95 C96 121.7(7)
C94 C95 C96 118.7(7)
C97 C96 N2 121.4(7)
C97 C96 C95 124.1(7)
N2 C96 C95 114.4(7)
C96 C97 N3 119.4(7)
C96 C97 H97 120.3
N3 C97 H97 120.3
N2 C98 C99 119.6(7)
N2 C98 H98 120.2
C99 C98 H98 120.2
N3 C99 C100 118.4(7)
N3 C99 C98 120.1(7)
C100 C99 C98 121.4(7)
C101 C100 N4 120.0(7)
C101 C100 C99 121.6(8)
N4 C100 C99 118.3(7)
C100 C101 C102 119.2(7)
C100 C101 H101 120.4
C102 C101 H101 120.4
C103 C102 C101 119.6(7)
C103 C102 C105 119.8(7)
C101 C102 C105 118.5(8)
C102 C103 C104 122.2(8)
C102 C103 C108 116.8(8)
C104 C103 C108 119.6(8)
N4 C104 C103 118.5(8)
N4 C104 H104 120.7
C103 C104 H104 120.7
C106 C105 C102 108.0(7)
C106 C105 H10A 110.1
C102 C105 H10A 110.1
C106 C105 H10B 110.1
C102 C105 H10B 110.1
H10A C105 H10B 108.4
C105 C106 C107 109.9(7)
C105 C106 C109 109.7(7)
C107 C106 C109 88.1(6)
C105 C106 H106 115.3
C107 C106 H106 115.3
C109 C106 H106 115.3
C108 C107 C106 87.2(7)
C108 C107 H10C 114.1
C106 C107 H10C 114.1
C108 C107 H10D 114.1
C106 C107 H10D 114.1
H10C C107 H10D 111.3
C107 C108 C109 90.5(7)
C107 C108 C103 101.5(8)
C109 C108 C103 105.9(7)
C107 C108 H108 118.2
C109 C108 H108 118.2
C103 C108 H108 118.2
C110 C109 C111 111.2(8)
C110 C109 C108 118.5(7)
C111 C109 C108 106.7(7)
C110 C109 C106 123.9(8)
C111 C109 C106 108.1(7)
C108 C109 C106 85.0(6)
C109 C110 H11A 109.5
C109 C110 H11B 109.5
H11A C110 H11B 109.5
C109 C110 H11C 109.5
H11A C110 H11C 109.5
H11B C110 H11C 109.5
C109 C111 H11D 109.5
C109 C111 H11E 109.5
H11D C111 H11E 109.5
C109 C111 H11F 109.5
H11D C111 H11F 109.5
H11E C111 H11F 109.5
C93 C112 C113 113.2(7)
C93 C112 H11G 108.9
C113 C112 H11G 108.9
C93 C112 H11H 108.9
C113 C112 H11H 108.9
H11G C112 H11H 107.8
C112 C113 C116 107.6(7)
C112 C113 C114 105.8(7)
C116 C113 C114 89.8(6)
C112 C113 H11Q 116.7
C116 C113 H11Q 116.7
C114 C113 H11Q 116.7
C115 C114 C113 82.3(6)
C115 C114 H11I 114.9
C113 C114 H11I 114.9
C115 C114 H11J 114.9
C113 C114 H11J 114.9
H11I C114 H11J 112.0
C92 C115 C114 103.6(7)
C92 C115 C116 107.4(7)
C114 C115 C116 93.2(6)
C92 C115 H11R 116.5
C114 C115 H11R 116.5
C116 C115 H11R 116.5
C117 C116 C115 119.2(7)
C117 C116 C118 110.6(7)
C115 C116 C118 107.5(7)
C117 C116 C113 123.5(8)
C115 C116 C113 85.1(6)
C118 C116 C113 108.0(7)
C116 C117 H11K 109.5
C116 C117 H11L 109.5
H11K C117 H11L 109.5
C116 C117 H11M 109.5
H11K C117 H11M 109.5
H11L C117 H11M 109.5
C116 C118 H11N 109.5
C116 C118 H11O 109.5
H11N C118 H11O 109.5
C116 C118 H11P 109.5
H11N C118 H11P 109.5
H11O C118 H11P 109.5
O1 Eu1 O2 70.8(2)
O1 Eu1 O6 148.3(2)
O2 Eu1 O6 138.4(2)
O1 Eu1 O4 129.0(2)
O2 Eu1 O4 82.34(17)
O6 Eu1 O4 76.23(18)
O1 Eu1 O3 80.58(18)
O2 Eu1 O3 112.23(18)
O6 Eu1 O3 93.58(18)
O4 Eu1 O3 70.42(19)
O1 Eu1 O5 78.7(2)
O2 Eu1 O5 144.79(19)
O6 Eu1 O5 69.56(19)
O4 Eu1 O5 131.84(17)
O3 Eu1 O5 78.83(19)
O1 Eu1 N1 75.6(2)
O2 Eu1 N1 76.83(18)
O6 Eu1 N1 97.1(2)
O4 Eu1 N1 139.4(2)
O3 Eu1 N1 150.0(2)
O5 Eu1 N1 78.84(19)
O1 Eu1 N2 129.55(19)
O2 Eu1 N2 72.8(2)
O6 Eu1 N2 68.1(2)
O4 Eu1 N2 77.9(2)
O3 Eu1 N2 146.6(2)
O5 Eu1 N2 117.0(2)
N1 Eu1 N2 62.8(2)
O9 Eu2 O12 110.37(18)
O9 Eu2 O11 77.64(19)
O12 Eu2 O11 72.77(19)
O9 Eu2 O8 98.46(17)
O12 Eu2 O8 135.10(18)
O11 Eu2 O8 149.17(19)
O9 Eu2 O10 70.25(19)
O12 Eu2 O10 84.02(17)
O11 Eu2 O10 130.4(2)
O8 Eu2 O10 74.02(19)
O9 Eu2 O7 82.41(19)
O12 Eu2 O7 142.41(16)
O11 Eu2 O7 76.08(19)
O8 Eu2 O7 73.09(18)
O10 Eu2 O7 132.97(17)
O9 Eu2 N3 147.30(19)
O12 Eu2 N3 69.41(19)
O11 Eu2 N3 129.40(18)
O8 Eu2 N3 67.82(18)
O10 Eu2 N3 77.34(19)
O7 Eu2 N3 118.54(19)
O9 Eu2 N4 149.9(2)
O12 Eu2 N4 74.24(16)
O11 Eu2 N4 75.6(2)
O8 Eu2 N4 97.49(18)
O10 Eu2 N4 139.1(2)
O7 Eu2 N4 78.11(17)
N3 Eu2 N4 62.7(2)
C95 N1 C91 120.3(6)
C95 N1 Eu1 115.9(5)
C91 N1 Eu1 119.0(5)
C98 N2 C96 119.5(7)
C98 N2 Eu1 120.3(5)
C96 N2 Eu1 120.0(5)
C99 N3 C97 120.0(7)
C99 N3 Eu2 119.8(5)
C97 N3 Eu2 120.0(5)
C104 N4 C100 120.5(6)
C104 N4 Eu2 118.5(5)
C100 N4 Eu2 116.1(5)
C7 O1 Eu1 136.9(4)
C9 O2 Eu1 139.9(4)
C22 O3 Eu1 136.0(4)
C24 O4 Eu1 137.9(4)
C37 O5 Eu1 138.9(4)
C39 O6 Eu1 137.9(4)
C52 O7 Eu2 138.2(5)
C54 O8 Eu2 134.6(5)
C67 O9 Eu2 142.9(6)
C69 O10 Eu2 136.1(5)
C82 O11 Eu2 135.7(5)
C84 O12 Eu2 138.5(5)
H1X O1W H1Y 109.5
H2X O2W H2Y 109.5
H3X O3W H3Y 109.5
H4X O4W H4Y 109.5

loop_
_geom_bond_atom_site_label_1
_geom_bond_atom_site_label_2
_geom_bond_distance
C1 C6 1.387(11)
C1 C2 1.400(11)
C1 H1 0.9300
C2 C3 1.361(11)
C2 H2 0.9300
C3 C4 1.398(11)
C3 H3 0.9300
C4 C5 1.403(11)
C4 H4 0.9300
C5 C6 1.399(10)
C5 H5 0.9300
C6 C7 1.522(10)
C7 O1 1.251(8)
C7 C8 1.455(11)
C8 C9 1.450(10)
C8 H8 0.9300
C9 O2 1.213(6)
C9 C10 1.513(10)
C10 C11 1.401(10)
C10 C15 1.407(11)
C11 C12 1.398(11)
C11 H11 0.9300
C12 C13 1.359(12)
C12 H12 0.9300
C13 C14 1.375(12)
C13 H13 0.9300
C14 C15 1.374(10)
C14 H14 0.9300
C15 H15 0.9300
C16 C21 1.398(11)
C16 C17 1.405(12)
C16 H16 0.9300
C17 C18 1.393(11)
C17 H17 0.9300
C18 C19 1.354(12)
C18 H18 0.9300
C19 C20 1.411(11)
C19 H19 0.9300
C20 C21 1.377(10)
C20 H20 0.9300
C21 C22 1.502(11)
C22 O3 1.265(6)
C22 C23 1.347(11)
C23 C24 1.387(12)
C23 H23 0.9300
C24 O4 1.279(7)
C24 C25 1.522(11)
C25 C30 1.383(12)
C25 C26 1.392(11)
C26 C27 1.386(11)
C26 H26 0.9300
C27 C28 1.426(11)
C27 H27 0.9300
C28 C29 1.379(11)
C28 H28 0.9300
C29 C30 1.410(11)
C29 H29 0.9300
C30 H30 0.9300
C31 C32 1.346(11)
C31 C36 1.390(11)
C31 H31 0.9300
C32 C33 1.447(10)
C32 H32 0.9300
C33 C34 1.411(12)
C33 H33 0.9300
C34 C35 1.376(11)
C34 H34 0.9300
C35 C36 1.382(11)
C35 H35 0.9300
C36 C37 1.470(11)
C37 O5 1.265(7)
C37 C38 1.301(11)
C38 C39 1.475(11)
C38 H38 0.9300
C39 O6 1.235(7)
C39 C40 1.506(12)
C40 C41 1.366(11)
C40 C45 1.426(12)
C41 C42 1.369(11)
C41 H41 0.9300
C42 C43 1.409(12)
C42 H42 0.9300
C43 C44 1.401(10)
C43 H43 0.9300
C44 C45 1.371(11)
C44 H44 0.9300
C45 H45 0.9300
C46 C47 1.408(10)
C46 C51 1.414(8)
C46 H46 0.9300
C47 C48 1.367(11)
C47 H47 0.9300
C48 C49 1.370(12)
C48 H48 0.9300
C49 C50 1.407(11)
C49 H49 0.9300
C50 C51 1.376(8)
C50 H50 0.9300
C51 C52 1.498(11)
C52 O7 1.301(9)
C52 C53 1.374(11)
C53 C54 1.489(11)
C53 H53 0.9300
C54 O8 1.276(9)
C54 C55 1.514(11)
C55 C56 1.373(10)
C55 C60 1.381(11)
C56 C57 1.406(11)
C56 H56 0.9300
C57 C58 1.387(11)
C57 H57 0.9300
C58 C59 1.370(10)
C58 H58 0.9300
C59 C60 1.395(11)
C59 H59 0.9300
C60 H60 0.9300
C61 C62 1.383(12)
C61 C66 1.398(11)
C61 H61 0.9300
C62 C63 1.383(12)
C62 H62 0.9300
C63 C64 1.386(11)
C63 H63 0.9300
C64 C65 1.371(11)
C64 H64 0.9300
C65 C66 1.401(10)
C65 H65 0.9300
C66 C67 1.510(12)
C67 O9 1.334(10)
C67 C68 1.405(12)
C68 C69 1.384(11)
C68 H68 0.9300
C69 O10 1.279(10)
C69 C70 1.494(11)
C70 C71 1.380(11)
C70 C75 1.401(10)
C71 C72 1.407(11)
C71 H71 0.9300
C72 C73 1.396(11)
C72 H72 0.9300
C73 C74 1.378(10)
C73 H73 0.9300
C74 C75 1.387(11)
C74 H74 0.9300
C75 H75 0.9300
C76 C77 1.390(11)
C76 C81 1.394(11)
C76 H76 0.9300
C77 C78 1.383(11)
C77 H77 0.9300
C78 C79 1.370(11)
C78 H78 0.9300
C79 C80 1.409(11)
C79 H79 0.9300
C80 C81 1.383(11)
C80 H80 0.9300
C81 C82 1.505(11)
C82 O11 1.224(9)
C82 C83 1.486(11)
C83 C84 1.445(11)
C83 H83 0.9300
C84 O12 1.255(9)
C84 C85 1.495(11)
C85 C86 1.372(10)
C85 C90 1.401(12)
C86 C87 1.400(11)
C86 H86 0.9300
C87 C88 1.389(12)
C87 H87 0.9300
C88 C89 1.399(11)
C88 H88 0.9300
C89 C90 1.384(12)
C89 H89 0.9300
C90 H90 0.9300
C91 C92 1.419(10)
C91 N1 1.423(10)
C91 H91 0.9300
C92 C93 1.390(12)
C92 C115 1.466(11)
C93 C94 1.401(12)
C93 C112 1.472(9)
C94 C95 1.416(10)
C94 H94 0.9300
C95 N1 1.374(11)
C95 C96 1.433(12)
C96 C97 1.372(12)
C96 N2 1.394(9)
C97 N3 1.406(10)
C97 H97 0.9300
C98 N2 1.382(10)
C98 C99 1.415(11)
C98 H98 0.9300
C99 N3 1.374(10)
C99 C100 1.414(11)
C100 C101 1.399(11)
C100 N4 1.404(11)
C101 C102 1.399(11)
C101 H101 0.9300
C102 C103 1.371(12)
C102 C105 1.517(10)
C103 C104 1.392(11)
C103 C108 1.561(13)
C104 N4 1.383(11)
C104 H104 0.9300
C105 C106 1.514(11)
C105 H10A 0.9700
C105 H10B 0.9700
C106 C107 1.552(12)
C106 C109 1.553(12)
C106 H106 0.9800
C107 C108 1.488(12)
C107 H10C 0.9700
C107 H10D 0.9700
C108 C109 1.551(12)
C108 H108 0.9800
C109 C110 1.511(11)
C109 C111 1.536(12)
C110 H11A 0.9600
C110 H11B 0.9600
C110 H11C 0.9600
C111 H11D 0.9600
C111 H11E 0.9600
C111 H11F 0.9600
C112 C113 1.487(12)
C112 H11G 0.9700
C112 H11H 0.9700
C113 C116 1.554(10)
C113 C114 1.636(11)
C113 H11Q 0.9800
C114 C115 1.549(12)
C114 H11I 0.9700
C114 H11J 0.9700
C115 C116 1.549(11)
C115 H11R 0.9800
C116 C117 1.511(13)
C116 C118 1.554(12)
C117 H11K 0.9600
C117 H11L 0.9600
C117 H11M 0.9600
C118 H11N 0.9600
C118 H11O 0.9600
C118 H11P 0.9600
Eu1 O1 2.285(6)
Eu1 O2 2.314(4)
Eu1 O6 2.321(5)
Eu1 O4 2.333(5)
Eu1 O3 2.358(5)
Eu1 O5 2.375(6)
Eu1 N1 2.628(6)
Eu1 N2 2.642(6)
Eu2 O9 2.244(5)
Eu2 O12 2.255(5)
Eu2 O11 2.305(6)
Eu2 O8 2.308(5)
Eu2 O10 2.346(6)
Eu2 O7 2.410(5)
Eu2 N3 2.616(7)
Eu2 N4 2.655(6)
O1W H1X 0.8500
O1W H1Y 0.8499
O2W H2X 0.8499
O2W H2Y 0.8499
O3W H3X 0.8500
O3W H3Y 0.8500
O4W H4X 0.8499
O4W H4Y 0.8500

loop_
_geom_torsion_atom_site_label_1
_geom_torsion_atom_site_label_2
_geom_torsion_atom_site_label_3
_geom_torsion_atom_site_label_4
_geom_torsion
C6 C1 C2 C3 2.4(12)
C1 C2 C3 C4 0.8(13)
C2 C3 C4 C5 -3.0(13)
C3 C4 C5 C6 2.1(12)
C2 C1 C6 C5 -3.2(12)
C2 C1 C6 C7 177.5(7)
C4 C5 C6 C1 0.8(12)
C4 C5 C6 C7 -179.8(7)
C1 C6 C7 O1 9.7(11)
C5 C6 C7 O1 -169.6(7)
C1 C6 C7 C8 -160.3(7)
C5 C6 C7 C8 20.4(11)
O1 C7 C8 C9 -1.9(11)
C6 C7 C8 C9 167.0(6)
C7 C8 C9 O2 2.8(10)
C7 C8 C9 C10 177.7(6)
O2 C9 C10 C11 155.9(6)
C8 C9 C10 C11 -19.2(10)
O2 C9 C10 C15 -22.9(9)
C8 C9 C10 C15 161.9(6)
C15 C10 C11 C12 1.1(10)
C9 C10 C11 C12 -177.8(6)
C10 C11 C12 C13 -1.7(11)
C11 C12 C13 C14 2.2(11)
C12 C13 C14 C15 -2.0(12)
C13 C14 C15 C10 1.3(11)
C11 C10 C15 C14 -0.9(11)
C9 C10 C15 C14 178.1(6)
C21 C16 C17 C18 0.5(12)
C16 C17 C18 C19 1.1(12)
C17 C18 C19 C20 -0.7(12)
C18 C19 C20 C21 -1.4(11)
C19 C20 C21 C16 2.9(11)
C19 C20 C21 C22 -170.7(7)
C17 C16 C21 C20 -2.5(11)
C17 C16 C21 C22 171.5(7)
C20 C21 C22 O3 170.7(6)
C16 C21 C22 O3 -3.0(9)
C20 C21 C22 C23 -8.5(11)
C16 C21 C22 C23 177.7(7)
O3 C22 C23 C24 -15.0(11)
C21 C22 C23 C24 164.2(7)
C22 C23 C24 O4 -4.3(12)
C22 C23 C24 C25 176.5(7)
O4 C24 C25 C30 -22.8(11)
C23 C24 C25 C30 156.6(8)
O4 C24 C25 C26 154.2(7)
C23 C24 C25 C26 -26.4(11)
C30 C25 C26 C27 -1.3(13)
C24 C25 C26 C27 -178.4(7)
C25 C26 C27 C28 1.0(12)
C26 C27 C28 C29 0.1(12)
C27 C28 C29 C30 -0.9(12)
C26 C25 C30 C29 0.5(12)
C24 C25 C30 C29 177.5(7)
C28 C29 C30 C25 0.6(12)
C36 C31 C32 C33 2.9(12)
C31 C32 C33 C34 -2.8(11)
C32 C33 C34 C35 1.7(11)
C33 C34 C35 C36 -0.7(12)
C34 C35 C36 C31 0.7(13)
C34 C35 C36 C37 179.7(8)
C32 C31 C36 C35 -1.9(13)
C32 C31 C36 C37 179.0(7)
C35 C36 C37 O5 -158.1(8)
C31 C36 C37 O5 21.0(11)
C35 C36 C37 C38 25.7(12)
C31 C36 C37 C38 -155.2(8)
O5 C37 C38 C39 3.1(12)
C36 C37 C38 C39 179.1(7)
C37 C38 C39 O6 -3.9(12)
C37 C38 C39 C40 -171.4(7)
O6 C39 C40 C41 -165.4(7)
C38 C39 C40 C41 3.5(11)
O6 C39 C40 C45 30.9(10)
C38 C39 C40 C45 -160.2(7)
C45 C40 C41 C42 -0.9(12)
C39 C40 C41 C42 -164.7(8)
C40 C41 C42 C43 -0.4(13)
C41 C42 C43 C44 0.6(11)
C42 C43 C44 C45 0.5(11)
C43 C44 C45 C40 -1.8(12)
C41 C40 C45 C44 2.0(12)
C39 C40 C45 C44 165.9(7)
C51 C46 C47 C48 -1.6(11)
C46 C47 C48 C49 1.1(13)
C47 C48 C49 C50 -0.4(13)
C48 C49 C50 C51 0.1(12)
C49 C50 C51 C46 -0.6(9)
C49 C50 C51 C52 178.4(6)
C47 C46 C51 C50 1.3(8)
C47 C46 C51 C52 -177.8(5)
C50 C51 C52 O7 153.0(7)
C46 C51 C52 O7 -27.9(10)
C50 C51 C52 C53 -28.4(11)
C46 C51 C52 C53 150.7(7)
O7 C52 C53 C54 -0.2(12)
C51 C52 C53 C54 -178.7(7)
C52 C53 C54 O8 1.4(13)
C52 C53 C54 C55 -176.7(7)
O8 C54 C55 C56 176.8(8)
C53 C54 C55 C56 -5.0(12)
O8 C54 C55 C60 6.6(10)
C53 C54 C55 C60 -175.1(6)
C60 C55 C56 C57 -1.2(11)
C54 C55 C56 C57 -170.4(7)
C55 C56 C57 C58 1.2(10)
C56 C57 C58 C59 -1.0(11)
C57 C58 C59 C60 0.9(11)
C56 C55 C60 C59 1.1(12)
C54 C55 C60 C59 172.3(7)
C58 C59 C60 C55 -1.0(11)
C66 C61 C62 C63 -2.5(13)
C61 C62 C63 C64 2.4(12)
C62 C63 C64 C65 -1.1(11)
C63 C64 C65 C66 0.1(12)
C62 C61 C66 C65 1.5(12)
C62 C61 C66 C67 -171.9(8)
C64 C65 C66 C61 -0.3(11)
C64 C65 C66 C67 173.4(7)
C61 C66 C67 O9 -8.9(10)
C65 C66 C67 O9 177.8(6)
C61 C66 C67 C68 165.5(8)
C65 C66 C67 C68 -7.9(11)
O9 C67 C68 C69 0.2(11)
C66 C67 C68 C69 -173.8(7)
C67 C68 C69 O10 16.7(13)
C67 C68 C69 C70 -176.6(7)
O10 C69 C70 C71 -152.3(7)
C68 C69 C70 C71 39.6(10)
O10 C69 C70 C75 23.2(10)
C68 C69 C70 C75 -144.9(7)
C75 C70 C71 C72 0.6(11)
C69 C70 C71 C72 176.2(7)
C70 C71 C72 C73 0.3(12)
C71 C72 C73 C74 -0.7(12)
C72 C73 C74 C75 0.1(12)
C73 C74 C75 C70 0.8(11)
C71 C70 C75 C74 -1.2(10)
C69 C70 C75 C74 -176.6(7)
C81 C76 C77 C78 0.2(13)
C76 C77 C78 C79 -0.2(13)
C77 C78 C79 C80 0.2(12)
C78 C79 C80 C81 -0.2(11)
C79 C80 C81 C76 0.2(12)
C79 C80 C81 C82 173.0(7)
C77 C76 C81 C80 -0.2(13)
C77 C76 C81 C82 -174.0(7)
C80 C81 C82 O11 171.2(8)
C76 C81 C82 O11 -15.5(10)
C80 C81 C82 C83 -19.2(12)
C76 C81 C82 C83 154.2(7)
O11 C82 C83 C84 -0.7(12)
C81 C82 C83 C84 -169.1(7)
C82 C83 C84 O12 0.6(11)
C82 C83 C84 C85 -172.8(6)
O12 C84 C85 C86 -152.9(7)
C83 C84 C85 C86 21.0(11)
O12 C84 C85 C90 23.3(10)
C83 C84 C85 C90 -162.8(7)
C90 C85 C86 C87 3.1(11)
C84 C85 C86 C87 179.1(7)
C85 C86 C87 C88 -2.2(11)
C86 C87 C88 C89 0.9(11)
C87 C88 C89 C90 -0.4(11)
C88 C89 C90 C85 1.3(11)
C86 C85 C90 C89 -2.7(11)
C84 C85 C90 C89 -179.1(7)
N1 C91 C92 C93 0.0(11)
N1 C91 C92 C115 159.9(7)
C91 C92 C93 C94 -1.3(11)
C115 C92 C93 C94 -161.8(7)
C91 C92 C93 C112 154.2(7)
C115 C92 C93 C112 -6.3(10)
C92 C93 C94 C95 1.2(11)
C112 C93 C94 C95 -153.9(7)
C93 C94 C95 N1 0.3(11)
C93 C94 C95 C96 179.7(7)
N1 C95 C96 C97 -163.6(7)
C94 C95 C96 C97 16.9(12)
N1 C95 C96 N2 12.7(11)
C94 C95 C96 N2 -166.8(7)
N2 C96 C97 N3 0.9(11)
C95 C96 C97 N3 176.9(7)
N2 C98 C99 N3 -1.2(12)
N2 C98 C99 C100 -176.9(8)
N3 C99 C100 C101 164.6(8)
C98 C99 C100 C101 -19.6(13)
N3 C99 C100 N4 -11.5(12)
C98 C99 C100 N4 164.3(7)
N4 C100 C101 C102 -2.6(12)
C99 C100 C101 C102 -178.7(8)
C100 C101 C102 C103 2.4(13)
C100 C101 C102 C105 -161.1(7)
C101 C102 C103 C104 -1.8(14)
C105 C102 C103 C104 161.5(8)
C101 C102 C103 C108 -168.2(8)
C105 C102 C103 C108 -4.9(12)
C102 C103 C104 N4 1.3(13)
C108 C103 C104 N4 167.4(7)
C103 C102 C105 C106 1.7(10)
C101 C102 C105 C106 165.2(7)
C102 C105 C106 C107 -45.2(9)
C102 C105 C106 C109 50.1(8)
C105 C106 C107 C108 87.4(7)
C109 C106 C107 C108 -22.9(7)
C106 C107 C108 C109 22.9(7)
C106 C107 C108 C103 -83.5(7)
C102 C103 C108 C107 51.9(10)
C104 C103 C108 C107 -114.9(9)
C102 C103 C108 C109 -42.0(10)
C104 C103 C108 C109 151.2(8)
C107 C108 C109 C110 -149.1(8)
C103 C108 C109 C110 -47.0(11)
C107 C108 C109 C111 84.5(8)
C103 C108 C109 C111 -173.4(7)
C107 C108 C109 C106 -22.9(6)
C103 C108 C109 C106 79.2(7)
C105 C106 C109 C110 32.6(11)
C107 C106 C109 C110 143.1(9)
C105 C106 C109 C111 165.4(7)
C107 C106 C109 C111 -84.0(8)
C105 C106 C109 C108 -88.6(7)
C107 C106 C109 C108 21.9(6)
C92 C93 C112 C113 4.6(9)
C94 C93 C112 C113 161.1(7)
C93 C112 C113 C116 46.1(9)
C93 C112 C113 C114 -48.8(8)
C112 C113 C114 C115 85.4(6)
C116 C113 C114 C115 -22.9(6)
C93 C92 C115 C114 55.1(9)
C91 C92 C115 C114 -104.8(8)
C93 C92 C115 C116 -42.7(9)
C91 C92 C115 C116 157.4(7)
C113 C114 C115 C92 -85.8(7)
C113 C114 C115 C116 23.0(6)
C92 C115 C116 C117 -44.8(9)
C114 C115 C116 C117 -150.1(7)
C92 C115 C116 C118 -171.5(6)
C114 C115 C116 C118 83.1(7)
C92 C115 C116 C113 81.1(7)
C114 C115 C116 C113 -24.2(6)
C112 C113 C116 C117 38.3(11)
C114 C113 C116 C117 144.7(8)
C112 C113 C116 C115 -83.7(7)
C114 C113 C116 C115 22.8(6)
C112 C113 C116 C118 169.4(7)
C114 C113 C116 C118 -84.1(7)
C94 C95 N1 C91 -1.5(11)
C96 C95 N1 C91 179.1(7)
C94 C95 N1 Eu1 153.8(6)
C96 C95 N1 Eu1 -25.7(9)
C92 C91 N1 C95 1.4(11)
C92 C91 N1 Eu1 -153.1(6)
O1 Eu1 N1 C95 -131.3(6)
O2 Eu1 N1 C95 -58.1(5)
O6 Eu1 N1 C95 80.1(5)
O4 Eu1 N1 C95 3.0(7)
O3 Eu1 N1 C95 -169.9(5)
O5 Eu1 N1 C95 147.6(6)
N2 Eu1 N1 C95 19.2(5)
O1 Eu1 N1 C91 24.3(5)
O2 Eu1 N1 C91 97.5(5)
O6 Eu1 N1 C91 -124.3(5)
O4 Eu1 N1 C91 158.6(5)
O3 Eu1 N1 C91 -14.3(8)
O5 Eu1 N1 C91 -56.8(5)
N2 Eu1 N1 C91 174.8(6)
C99 C98 N2 C96 1.8(11)
C99 C98 N2 Eu1 176.6(6)
C97 C96 N2 C98 -1.6(11)
C95 C96 N2 C98 -178.0(7)
C97 C96 N2 Eu1 -176.5(6)
C95 C96 N2 Eu1 7.1(9)
O1 Eu1 N2 C98 -150.4(5)
O2 Eu1 N2 C98 -104.9(6)
O6 Eu1 N2 C98 60.6(6)
O4 Eu1 N2 C98 -19.3(6)
O3 Eu1 N2 C98 -0.3(8)
O5 Eu1 N2 C98 111.8(6)
N1 Eu1 N2 C98 171.4(6)
O1 Eu1 N2 C96 24.4(7)
O2 Eu1 N2 C96 69.9(6)
O6 Eu1 N2 C96 -124.6(6)
O4 Eu1 N2 C96 155.5(6)
O3 Eu1 N2 C96 174.5(5)
O5 Eu1 N2 C96 -73.4(6)
N1 Eu1 N2 C96 -13.8(5)
C100 C99 N3 C97 176.3(7)
C98 C99 N3 C97 0.5(11)
C100 C99 N3 Eu2 -7.0(10)
C98 C99 N3 Eu2 177.1(6)
C96 C97 N3 C99 -0.3(11)
C96 C97 N3 Eu2 -177.0(5)
O9 Eu2 N3 C99 -165.1(5)
O12 Eu2 N3 C99 -69.2(6)
O11 Eu2 N3 C99 -25.1(7)
O8 Eu2 N3 C99 124.8(6)
O10 Eu2 N3 C99 -157.5(6)
O7 Eu2 N3 C99 70.2(6)
N4 Eu2 N3 C99 13.2(5)
O9 Eu2 N3 C97 11.5(7)
O12 Eu2 N3 C97 107.5(5)
O11 Eu2 N3 C97 151.6(5)
O8 Eu2 N3 C97 -58.5(5)
O10 Eu2 N3 C97 19.2(5)
O7 Eu2 N3 C97 -113.1(5)
N4 Eu2 N3 C97 -170.2(6)
C103 C104 N4 C100 -1.5(11)
C103 C104 N4 Eu2 152.7(6)
C101 C100 N4 C104 2.2(12)
C99 C100 N4 C104 178.4(7)
C101 C100 N4 Eu2 -152.6(6)
C99 C100 N4 Eu2 23.6(9)
O9 Eu2 N4 C104 4.5(7)
O12 Eu2 N4 C104 -99.1(5)
O11 Eu2 N4 C104 -23.3(5)
O8 Eu2 N4 C104 126.1(5)
O10 Eu2 N4 C104 -159.7(5)
O7 Eu2 N4 C104 55.2(5)
N3 Eu2 N4 C104 -173.7(5)
O9 Eu2 N4 C100 159.8(5)
O12 Eu2 N4 C100 56.2(5)
O11 Eu2 N4 C100 132.0(5)
O8 Eu2 N4 C100 -78.6(5)
O10 Eu2 N4 C100 -4.4(6)
O7 Eu2 N4 C100 -149.5(5)
N3 Eu2 N4 C100 -18.4(5)
C8 C7 O1 Eu1 16.5(11)
C6 C7 O1 Eu1 -152.2(4)
O2 Eu1 O1 C7 -19.4(5)
O6 Eu1 O1 C7 141.5(5)
O4 Eu1 O1 C7 -81.8(6)
O3 Eu1 O1 C7 -137.0(6)
O5 Eu1 O1 C7 142.6(6)
N1 Eu1 O1 C7 61.4(5)
N2 Eu1 O1 C7 26.8(7)
C8 C9 O2 Eu1 -19.4(9)
C10 C9 O2 Eu1 165.7(4)
O1 Eu1 O2 C9 21.9(5)
O6 Eu1 O2 C9 -143.1(5)
O4 Eu1 O2 C9 157.8(6)
O3 Eu1 O2 C9 92.7(6)
O5 Eu1 O2 C9 -9.8(8)
N1 Eu1 O2 C9 -57.2(5)
N2 Eu1 O2 C9 -122.5(6)
C23 C22 O3 Eu1 28.4(9)
C21 C22 O3 Eu1 -150.9(4)
O1 Eu1 O3 C22 120.5(5)
O2 Eu1 O3 C22 55.8(5)
O6 Eu1 O3 C22 -90.8(5)
O4 Eu1 O3 C22 -16.8(5)
O5 Eu1 O3 C22 -159.2(5)
N1 Eu1 O3 C22 158.3(4)
N2 Eu1 O3 C22 -36.5(7)
C23 C24 O4 Eu1 12.7(11)
C25 C24 O4 Eu1 -168.0(3)
O1 Eu1 O4 C24 -63.2(5)
O2 Eu1 O4 C24 -120.8(5)
O6 Eu1 O4 C24 95.0(5)
O3 Eu1 O4 C24 -3.9(5)
O5 Eu1 O4 C24 49.6(6)
N1 Eu1 O4 C24 179.8(5)
N2 Eu1 O4 C24 165.2(5)
C38 C37 O5 Eu1 9.1(11)
C36 C37 O5 Eu1 -166.8(4)
O1 Eu1 O5 C37 167.7(6)
O2 Eu1 O5 C37 -161.9(5)
O6 Eu1 O5 C37 -12.9(5)
O4 Eu1 O5 C37 34.7(7)
O3 Eu1 O5 C37 85.2(6)
N1 Eu1 O5 C37 -114.9(6)
N2 Eu1 O5 C37 -63.4(6)
C38 C39 O6 Eu1 -7.6(11)
C40 C39 O6 Eu1 160.2(4)
O1 Eu1 O6 C39 12.8(8)
O2 Eu1 O6 C39 165.1(5)
O4 Eu1 O6 C39 -133.8(6)
O3 Eu1 O6 C39 -65.0(5)
O5 Eu1 O6 C39 11.7(5)
N1 Eu1 O6 C39 87.0(5)
N2 Eu1 O6 C39 143.9(6)
C53 C52 O7 Eu2 -12.7(12)
C51 C52 O7 Eu2 165.9(5)
O9 Eu2 O7 C52 -85.6(7)
O12 Eu2 O7 C52 160.7(6)
O11 Eu2 O7 C52 -164.6(7)
O8 Eu2 O7 C52 15.7(7)
O10 Eu2 O7 C52 -31.7(8)
N3 Eu2 O7 C52 67.8(7)
N4 Eu2 O7 C52 117.4(7)
C53 C54 O8 Eu2 9.9(12)
C55 C54 O8 Eu2 -172.1(5)
O9 Eu2 O8 C54 66.1(7)
O12 Eu2 O8 C54 -163.5(6)
O11 Eu2 O8 C54 -13.9(9)
O10 Eu2 O8 C54 132.7(7)
O7 Eu2 O8 C54 -13.2(7)
N3 Eu2 O8 C54 -144.8(7)
N4 Eu2 O8 C54 -88.3(7)
C68 C67 O9 Eu2 -17.7(12)
C66 C67 O9 Eu2 157.1(6)
O12 Eu2 O9 C67 -62.3(8)
O11 Eu2 O9 C67 -128.4(8)
O8 Eu2 O9 C67 82.7(8)
O10 Eu2 O9 C67 13.1(7)
O7 Eu2 O9 C67 154.3(8)
N3 Eu2 O9 C67 21.0(9)
N4 Eu2 O9 C67 -155.9(7)
C68 C69 O10 Eu2 -20.7(13)
C70 C69 O10 Eu2 172.1(5)
O9 Eu2 O10 C69 7.0(7)
O12 Eu2 O10 C69 121.1(7)
O11 Eu2 O10 C69 59.8(8)
O8 Eu2 O10 C69 -98.4(7)
O7 Eu2 O10 C69 -51.3(8)
N3 Eu2 O10 C69 -168.7(7)
N4 Eu2 O10 C69 178.6(6)
C83 C82 O11 Eu2 -14.2(13)
C81 C82 O11 Eu2 154.1(6)
O9 Eu2 O11 C82 134.5(8)
O12 Eu2 O11 C82 18.4(7)
O8 Eu2 O11 C82 -139.7(7)
O10 Eu2 O11 C82 84.4(8)
O7 Eu2 O11 C82 -140.3(8)
N3 Eu2 O11 C82 -24.6(8)
N4 Eu2 O11 C82 -59.3(7)
C83 C84 O12 Eu2 15.6(12)
C85 C84 O12 Eu2 -171.2(5)
O9 Eu2 O12 C84 -88.8(7)
O11 Eu2 O12 C84 -19.5(7)
O8 Eu2 O12 C84 144.7(7)
O10 Eu2 O12 C84 -155.1(7)
O7 Eu2 O12 C84 15.8(8)
N3 Eu2 O12 C84 126.2(7)
N4 Eu2 O12 C84 59.9(7)
